data_8101549
loop_
_publ_author_name
'Gesing, Thorsten M.'

_publ_section_title
;
Crystal structure of lithium zinc arsenate hydrate, LiZnAsO~4~ &#x00B7; H~2~O
;
_journal_issue 3
_journal_name_full 'Zeitschrift f\"ur Kristallographie - New Crystal Structures'
_journal_page_first 301
_journal_page_last 301
_journal_volume 214
_journal_year 1999
_chemical_formula_moiety 'LiZnAsO4 H2O'
_chemical_formula_structural 'Li4 (Zn As O4)4 (H2 O)4'
_chemical_formula_sum 'As4 H8 Li4 O20 Zn4'
_chemical_formula_weight 917.06
_chemical_name_common 'Zeolite A(BW)'
_space_group_IT_number 33
_symmetry_cell_setting orthorhombic
_symmetry_Int_Tables_number 33
_symmetry_space_group_name_Hall 'P 2c -2n'
_symmetry_space_group_name_H-M 'P n a 21'
_cell_angle_alpha 90.00
_cell_angle_beta 90.00
_cell_angle_gamma 90.00
_cell_formula_units_Z 4
_cell_length_a 10.86312(17)
_cell_length_b 8.30123(14)
_cell_length_c 5.16054(8)
_cell_measurement_temperature 293(2)
_cell_volume 465.36(1)
_diffrn_ambient_temperature 293(2)
_pd_proc_ls_prof_R_factor 0.0466
_pd_proc_ls_prof_wR_expected 0.0302
_pd_proc_ls_prof_wR_factor 0.0638
_cod_depositor_comments
;
 Added _atom_site_type_symbol label and values.

 Antanas Vaitkus
 2013-04-12
;
_cod_database_code 8101549
_pd_proc_ls_prof_r_factor_on_i 0.0122
_pd_proc_ls_prof_r_factor_on_f 0.0050

loop_
_symmetry_equiv_pos_as_xyz
'x, y, z'
'-x, -y, z+1/2'
'x+1/2, -y+1/2, z'
'-x+1/2, y+1/2, z+1/2'

loop_
_atom_site_label
_atom_site_type_symbol
_atom_site_fract_x
_atom_site_fract_y
_atom_site_fract_z
_atom_site_occupancy
_atom_site_thermal_displace_type
_atom_site_U_iso_or_equiv
_atom_site_symmetry_multiplicity
Li Li 0.31767(395) 0.17872(494) 0.77526(2329) 1.0 Uiso 0.020(18) 4
As As 0.17213(28) 0.07661(37) 0.25 1.0 Uiso 0.017(1) 4
Zn Zn 0.37609(34) 0.36865(39) 0.25961(244) 1.0 Uiso 0.018(1) 4
O(1) O 0.04001(175) 0.17724(192) 0.17680(412) 1.0 Uiso 0.019(7) 4
O(2) O 0.29625(174) 0.17324(237) 0.13316(367) 1.0 Uiso 0.024(9) 4
O(3) O 0.19229(198) 0.06529(269) 0.58178(390) 1.0 Uiso 0.030(8) 4
O(4) O 0.16609(154) 0.88991(246) 0.12463(327) 1.0 Uiso 0.014(7) 4
O(5) O 0.48391(168) 0.09099(205) 0.75650(1103) 1.0 Uiso 0.062(6) 4
H(1) H 0.5442(190) 0.1694(213) 0.8225(517) 1.0 Uiso 0.024 4
H(2) H 0.5145(332) 0.0520(362) 0.5889(404) 1.0 Uiso 0.024 4

loop_
_geom_bond_atom_site_label_1
_geom_bond_atom_site_label_2
_geom_bond_distance
_geom_bond_publ_flag
Li O2 1.86(11) y
Li O4 1.93(5) y
Li O3 1.93(7) y
Li O5 1.95(5) y
As O2 1.68(2) y
As O4 1.68(2) y
As O1 1.70(2) y
As O3 1.73(2) y
Zn O1 1.87(2) y
Zn O4 1.95(2) y
Zn O2 1.95(2) y
Zn O3 2.01(2) y
O5 H1 0.98(7) y
O5 H2 0.98(8) y
